data_7018672
loop_
_publ_author_name
'Kabro, Anzhelika'
'Ghattas, Ghazi'
'Roisnel, Thierry'
'Fischmeister, C\'edric'
'Bruneau, Christian'

_publ_section_title
;
 New ruthenium metathesis catalysts with chelating indenylidene ligands:
 synthesis, characterization and reactivity.
;
_journal_issue 13
_journal_name_full 'Dalton transactions (Cambridge, England : 2003)'
_journal_page_first 3695
_journal_page_last 3700
_journal_paper_doi 10.1039/c2dt12271e
_journal_volume 41
_journal_year 2012
_chemical_compound_source 'synthesis as described'
_chemical_formula_moiety 'C41 H59 Cl2 O2 P Ru, C H2 Cl2'
_chemical_formula_sum 'C42 H61 Cl4 O2 P Ru'
_chemical_formula_weight 871.75
_chemical_name_systematic
;
?
;
_space_group_IT_number 14
_symmetry_cell_setting monoclinic
_symmetry_Int_Tables_number 14
_symmetry_space_group_name_Hall '-P 2yn'
_symmetry_space_group_name_H-M 'P 1 21/n 1'
_atom_sites_solution_hydrogens geom
_atom_sites_solution_primary direct
_atom_sites_solution_secondary difmap
_audit_conform_dict_location ftp://ftp.iucr.org/pub/cif_core.dic
_audit_conform_dict_name cif_core.dic
_audit_conform_dict_version 2.3
_audit_creation_date 2010-05-18T10:19:12-00:00
_audit_creation_method 'WinGX routine CIF_UPDATE'
_cell_angle_alpha 90
_cell_angle_beta 108.752(3)
_cell_angle_gamma 90
_cell_formula_units_Z 4
_cell_length_a 14.6535(8)
_cell_length_b 19.6215(12)
_cell_length_c 15.8148(10)
_cell_measurement_reflns_used 9414
_cell_measurement_temperature 150(2)
_cell_measurement_theta_max 29.99
_cell_measurement_theta_min 2.08
_cell_measurement_wavelength 0.71073
_cell_volume 4305.8(5)
_computing_cell_refinement 'Bruker SMART (Bruker, 2002)'
_computing_data_collection 'Bruker SAINT (Bruker, 2002)'
_computing_data_reduction 'Bruker SAINT (Bruker, 2002)'
_computing_molecular_graphics 'Ortep-3 for Windows (Farrugia, 1997)'
_computing_publication_material
;
WinGX publication routines (Farrugia, 1999),
CRYSCAL (T. Roisnel, local program)
;
_computing_structure_refinement 'SHELXL-97 (Sheldrick, 1997)'
_computing_structure_solution 'SIR97 (Altomare et al., 1999))'
_diffrn_ambient_temperature 150(2)
_diffrn_detector 'CCD plate'
_diffrn_measured_fraction_theta_full 0.992
_diffrn_measured_fraction_theta_max 0.992
_diffrn_measurement_device_type 'APEXII, Bruker-AXS'
_diffrn_measurement_method 'CCD rotation images, thin slices'
_diffrn_radiation_monochromator graphite
_diffrn_radiation_probe x-ray
_diffrn_radiation_type MoK\a
_diffrn_radiation_wavelength 0.71073
_diffrn_reflns_av_R_equivalents 0.0768
_diffrn_reflns_av_unetI/netI 0.0339
_diffrn_reflns_limit_h_max 19
_diffrn_reflns_limit_h_min -19
_diffrn_reflns_limit_k_max 25
_diffrn_reflns_limit_k_min -25
_diffrn_reflns_limit_l_max 20
_diffrn_reflns_limit_l_min -20
_diffrn_reflns_number 99309
_diffrn_reflns_theta_full 27.48
_diffrn_reflns_theta_max 27.48
_diffrn_reflns_theta_min 2.91
_exptl_absorpt_coefficient_mu 0.683
_exptl_absorpt_correction_T_max 0.855
_exptl_absorpt_correction_T_min 0.641
_exptl_absorpt_correction_type multi-scan
_exptl_absorpt_process_details
;
[Sheldrick, G.M. (2002). SADABS Bruker AXS Inc., Madison, Wisconsin, USA]
;
_exptl_crystal_colour red
_exptl_crystal_density_diffrn 1.345
_exptl_crystal_density_method 'not measured'
_exptl_crystal_description prism
_exptl_crystal_F_000 1824
_exptl_crystal_size_max 0.41
_exptl_crystal_size_mid 0.25
_exptl_crystal_size_min 0.23
_refine_diff_density_max 1.042
_refine_diff_density_min -0.995
_refine_diff_density_rms 0.093
_refine_ls_extinction_method none
_refine_ls_goodness_of_fit_ref 1.078
_refine_ls_hydrogen_treatment constr
_refine_ls_matrix_type full
_refine_ls_number_parameters 463
_refine_ls_number_reflns 9796
_refine_ls_number_restraints 2
_refine_ls_restrained_S_all 1.079
_refine_ls_R_factor_all 0.043
_refine_ls_R_factor_gt 0.037
_refine_ls_shift/su_max 0.012
_refine_ls_shift/su_mean 0
_refine_ls_structure_factor_coef Fsqd
_refine_ls_weighting_details 'calc w=1/[\s^2^(Fo^2^)+(0.0462P)^2^+5.4964P] where P=(Fo^2^+2Fc^2^)/3'
_refine_ls_weighting_scheme calc
_refine_ls_wR_factor_gt 0.0949
_refine_ls_wR_factor_ref 0.1023
_reflns_number_gt 8729
_reflns_number_total 9796
_reflns_threshold_expression >2sigma(I)
_cod_data_source_file c2dt12271e.txt
_cod_data_source_block job4
_cod_original_cell_volume 4305.8(4)
_cod_original_sg_symbol_H-M 'P 21/n'
_cod_database_code 7018672

loop_
_symmetry_equiv_pos_as_xyz
'x, y, z'
'-x+1/2, y+1/2, -z+1/2'
'-x, -y, -z'
'x-1/2, -y-1/2, z-1/2'

loop_
_atom_site_label
_atom_site_type_symbol
_atom_site_fract_x
_atom_site_fract_y
_atom_site_fract_z
_atom_site_U_iso_or_equiv
_atom_site_adp_type
_atom_site_occupancy
_atom_site_symmetry_multiplicity
_atom_site_calc_flag
_atom_site_refinement_flags
_atom_site_disorder_assembly
_atom_site_disorder_group
Ru1 Ru -0.001753(11) 0.345552(8) 0.790888(11) 0.01549(6) Uani 1 1 d . . .
Cl1 Cl -0.01375(4) 0.29412(3) 0.65609(4) 0.02547(12) Uani 1 1 d . . .
Cl2 Cl 0.03453(4) 0.32872(3) 0.94256(4) 0.02455(12) Uani 1 1 d . . .
P1 P -0.16047(4) 0.35687(3) 0.77231(4) 0.01655(11) Uani 1 1 d . . .
C1 C -0.18297(15) 0.40037(11) 0.86814(14) 0.0193(4) Uani 1 1 d . . .
H1 H -0.1515 0.3713 0.9215 0.023 Uiso 1 1 calc R . .
C2 C -0.13492(17) 0.47094(11) 0.88977(15) 0.0228(4) Uani 1 1 d . . .
H2A H -0.0661 0.4673 0.8944 0.027 Uiso 1 1 calc R . .
H2B H -0.1663 0.503 0.8407 0.027 Uiso 1 1 calc R . .
C3 C -0.14315(18) 0.49861(12) 0.97771(16) 0.0277(5) Uani 1 1 d . . .
H3A H -0.1059 0.469 1.0275 0.033 Uiso 1 1 calc R . .
H3B H -0.1149 0.5449 0.9885 0.033 Uiso 1 1 calc R . .
C4 C -0.2476(2) 0.50160(13) 0.97600(17) 0.0320(5) Uani 1 1 d . . .
H4A H -0.2825 0.5365 0.9323 0.038 Uiso 1 1 calc R . .
H4B H -0.2495 0.5154 1.0356 0.038 Uiso 1 1 calc R . .
C5 C -0.29786(19) 0.43288(14) 0.95082(18) 0.0326(5) Uani 1 1 d . . .
H5A H -0.3668 0.4378 0.9453 0.039 Uiso 1 1 calc R . .
H5B H -0.2687 0.3995 0.9989 0.039 Uiso 1 1 calc R . .
C6 C -0.28954(17) 0.40595(13) 0.86279(16) 0.0267(5) Uani 1 1 d . . .
H6A H -0.3237 0.4371 0.8135 0.032 Uiso 1 1 calc R . .
H6B H -0.3204 0.3606 0.8498 0.032 Uiso 1 1 calc R . .
C7 C -0.21979(16) 0.27286(11) 0.77118(15) 0.0209(4) Uani 1 1 d . . .
H7 H -0.2895 0.2826 0.7608 0.025 Uiso 1 1 calc R . .
C8 C -0.1831(2) 0.23443(12) 0.86026(17) 0.0308(5) Uani 1 1 d . . .
H8A H -0.1871 0.2644 0.9093 0.037 Uiso 1 1 calc R . .
H8B H -0.1147 0.2217 0.8723 0.037 Uiso 1 1 calc R . .
C9 C -0.2435(2) 0.16978(13) 0.85738(19) 0.0343(6) Uani 1 1 d . . .
H9A H -0.2164 0.1442 0.9139 0.041 Uiso 1 1 calc R . .
H9B H -0.3104 0.1829 0.8519 0.041 Uiso 1 1 calc R . .
C10 C -0.2444(2) 0.12422(14) 0.7791(2) 0.0432(7) Uani 1 1 d . . .
H10A H -0.1789 0.1056 0.7893 0.052 Uiso 1 1 calc R . .
H10B H -0.2886 0.0854 0.7758 0.052 Uiso 1 1 calc R . .
C11 C -0.2764(3) 0.16283(15) 0.6912(2) 0.0439(8) Uani 1 1 d . . .
H11A H -0.3449 0.176 0.6771 0.053 Uiso 1 1 calc R . .
H11B H -0.2712 0.1326 0.6429 0.053 Uiso 1 1 calc R . .
C12 C -0.2157(2) 0.22676(13) 0.69446(18) 0.0309(5) Uani 1 1 d . . .
H12A H -0.2404 0.2517 0.6372 0.037 Uiso 1 1 calc R . .
H12B H -0.148 0.2136 0.7032 0.037 Uiso 1 1 calc R . .
C13 C -0.23825(16) 0.40368(12) 0.67175(15) 0.0230(4) Uani 1 1 d . . .
H13 H -0.2376 0.4522 0.6912 0.028 Uiso 1 1 calc R . .
C14 C -0.34548(17) 0.38306(14) 0.63814(17) 0.0307(5) Uani 1 1 d . . .
H14A H -0.352 0.3369 0.6115 0.037 Uiso 1 1 calc R . .
H14B H -0.3709 0.3817 0.689 0.037 Uiso 1 1 calc R . .
C15 C -0.4039(2) 0.43405(17) 0.56823(19) 0.0422(7) Uani 1 1 d . . .
H15A H -0.4722 0.4195 0.5463 0.051 Uiso 1 1 calc R . .
H15B H -0.401 0.4795 0.5963 0.051 Uiso 1 1 calc R . .
C16 C -0.3654(2) 0.43928(18) 0.48970(19) 0.0471(8) Uani 1 1 d . . .
H16A H -0.3759 0.3955 0.4569 0.056 Uiso 1 1 calc R . .
H16B H -0.4013 0.4751 0.4481 0.056 Uiso 1 1 calc R . .
C17 C -0.2585(2) 0.45630(17) 0.52115(19) 0.0420(7) Uani 1 1 d . . .
H17A H -0.249 0.5028 0.5469 0.05 Uiso 1 1 calc R . .
H17B H -0.2345 0.4559 0.4693 0.05 Uiso 1 1 calc R . .
C18 C -0.19993(18) 0.40531(14) 0.59150(16) 0.0291(5) Uani 1 1 d . . .
H18A H -0.1312 0.4188 0.612 0.035 Uiso 1 1 calc R . .
H18B H -0.205 0.3593 0.5647 0.035 Uiso 1 1 calc R . .
O21 O 0.17538(11) 0.33654(7) 0.82134(11) 0.0202(3) Uani 1 1 d . . .
C22 C 0.24982(17) 0.28612(11) 0.86361(16) 0.0243(5) Uani 1 1 d . . .
H22 H 0.301 0.2874 0.8344 0.029 Uiso 1 1 calc R . .
C23 C 0.1993(2) 0.21816(13) 0.8459(2) 0.0432(7) Uani 1 1 d . . .
H23A H 0.15 0.2166 0.8755 0.065 Uiso 1 1 calc R . .
H23B H 0.2463 0.1817 0.8694 0.065 Uiso 1 1 calc R . .
H23C H 0.1689 0.2121 0.7815 0.065 Uiso 1 1 calc R . .
C24 C 0.2943(2) 0.30243(16) 0.96233(18) 0.0385(6) Uani 1 1 d . . .
H24A H 0.3248 0.3474 0.9692 0.058 Uiso 1 1 calc R . .
H24B H 0.3428 0.2679 0.9907 0.058 Uiso 1 1 calc R . .
H24C H 0.2439 0.3024 0.9907 0.058 Uiso 1 1 calc R . .
C25 C 0.20264(15) 0.40120(11) 0.80782(14) 0.0188(4) Uani 1 1 d . . .
C26 C 0.29527(16) 0.42328(12) 0.81508(16) 0.0248(5) Uani 1 1 d . . .
H26 H 0.3481 0.3926 0.8331 0.03 Uiso 1 1 calc R . .
C27 C 0.30951(17) 0.49137(13) 0.79555(19) 0.0302(5) Uani 1 1 d . A .
C28 C 0.23321(17) 0.53871(12) 0.76900(18) 0.0277(5) Uani 1 1 d . . .
H28 H 0.2438 0.5848 0.7563 0.033 Uiso 1 1 calc R . .
C29 C 0.14163(16) 0.51481(11) 0.76225(15) 0.0207(4) Uani 1 1 d . . .
C30 C 0.12739(15) 0.44740(11) 0.78204(14) 0.0182(4) Uani 1 1 d . . .
O31 O 0.40256(13) 0.50562(10) 0.80130(17) 0.0454(5) Uani 1 1 d . . .
C32A C 0.4325(2) 0.57482(15) 0.8011(3) 0.0463(8) Uani 0.80(2) 1 d PD A 1
H32A H 0.3815 0.5989 0.7528 0.056 Uiso 0.80(2) 1 calc PR A 1
C33A C 0.5221(2) 0.5728(2) 0.7732(3) 0.0600(10) Uani 0.80(2) 1 d P A 1
H33A H 0.5748 0.5516 0.8207 0.09 Uiso 0.80(2) 1 calc PR A 1
H33B H 0.5403 0.6193 0.7628 0.09 Uiso 0.80(2) 1 calc PR A 1
H33C H 0.509 0.5461 0.7182 0.09 Uiso 0.80(2) 1 calc PR A 1
C34A C 0.4434(6) 0.6105(4) 0.8827(6) 0.0643(19) Uani 0.80(2) 1 d PD A 1
H34A H 0.3819 0.6105 0.8948 0.096 Uiso 0.80(2) 1 calc PR A 1
H34B H 0.4632 0.6576 0.8773 0.096 Uiso 0.80(2) 1 calc PR A 1
H34C H 0.4927 0.5879 0.9318 0.096 Uiso 0.80(2) 1 calc PR A 1
C32B C 0.4325(2) 0.57482(15) 0.8011(3) 0.0463(8) Uani 0.20(2) 1 d PD A 2
H32B H 0.3812 0.6067 0.7656 0.056 Uiso 0.20(2) 1 calc PR A 2
C33B C 0.5221(2) 0.5728(2) 0.7732(3) 0.0600(10) Uani 0.20(2) 1 d P A 2
H33D H 0.5716 0.5452 0.816 0.09 Uiso 0.20(2) 1 calc PR A 2
H33E H 0.5462 0.6192 0.7721 0.09 Uiso 0.20(2) 1 calc PR A 2
H33F H 0.5063 0.5525 0.7136 0.09 Uiso 0.20(2) 1 calc PR A 2
C34B C 0.469(2) 0.5883(17) 0.9087(18) 0.0643(19) Uani 0.20(2) 1 d PD A 2
H34D H 0.4149 0.6042 0.927 0.096 Uiso 0.20(2) 1 calc PR A 2
H34E H 0.52 0.623 0.9236 0.096 Uiso 0.20(2) 1 calc PR A 2
H34F H 0.4945 0.5459 0.9401 0.096 Uiso 0.20(2) 1 calc PR A 2
C35 C 0.02567(15) 0.43507(11) 0.77034(14) 0.0183(4) Uani 1 1 d . . .
C36 C -0.02070(16) 0.50157(11) 0.74060(15) 0.0219(4) Uani 1 1 d . . .
H36 H -0.0876 0.5105 0.7272 0.026 Uiso 1 1 calc R . .
C37 C 0.04571(15) 0.54839(11) 0.73512(15) 0.0198(4) Uani 1 1 d . . .
C38 C 0.02853(15) 0.62083(11) 0.70467(15) 0.0195(4) Uani 1 1 d . . .
C39 C 0.01442(17) 0.63632(12) 0.61485(16) 0.0251(5) Uani 1 1 d . . .
C40 C 0.0153(2) 0.58104(15) 0.54876(19) 0.0408(7) Uani 1 1 d . . .
H40A H 0.0725 0.5524 0.5734 0.061 Uiso 1 1 calc R . .
H40B H 0.0166 0.6018 0.4928 0.061 Uiso 1 1 calc R . .
H40C H -0.0428 0.553 0.5372 0.061 Uiso 1 1 calc R . .
C41 C -0.00081(19) 0.70424(13) 0.58682(18) 0.0310(5) Uani 1 1 d . . .
H41 H -0.0098 0.7155 0.5262 0.037 Uiso 1 1 calc R . .
C42 C -0.00287(18) 0.75517(12) 0.64681(19) 0.0316(5) Uani 1 1 d . . .
H42 H -0.0145 0.801 0.6269 0.038 Uiso 1 1 calc R . .
C43 C 0.01182(18) 0.73985(12) 0.73520(19) 0.0299(5) Uani 1 1 d . . .
H43 H 0.0108 0.7753 0.7758 0.036 Uiso 1 1 calc R . .
C44 C 0.02821(16) 0.67257(12) 0.76572(16) 0.0235(4) Uani 1 1 d . . .
C45 C 0.0471(2) 0.65639(14) 0.86330(18) 0.0364(6) Uani 1 1 d . . .
H45A H 0.0419 0.6982 0.8954 0.055 Uiso 1 1 calc R . .
H45B H 0.112 0.6374 0.8887 0.055 Uiso 1 1 calc R . .
H45C H -0.0004 0.6231 0.8691 0.055 Uiso 1 1 calc R . .
C51 C 0.2210(3) 0.3384(3) 0.5929(3) 0.0917(19) Uani 1 1 d . . .
H51A H 0.1925 0.3535 0.6386 0.11 Uiso 1 1 calc R . .
H51B H 0.1766 0.3522 0.5337 0.11 Uiso 1 1 calc R . .
Cl51 Cl 0.23144(10) 0.24968(8) 0.59654(13) 0.1069(5) Uani 1 1 d . . .
Cl52 Cl 0.33195(11) 0.37915(8) 0.61157(8) 0.0905(4) Uani 1 1 d . . .

loop_
_atom_site_aniso_label
_atom_site_aniso_U_11
_atom_site_aniso_U_22
_atom_site_aniso_U_33
_atom_site_aniso_U_23
_atom_site_aniso_U_13
_atom_site_aniso_U_12
Ru1 0.01431(10) 0.01348(9) 0.01855(10) 0.00052(5) 0.00508(7) 0.00004(5)
Cl1 0.0237(3) 0.0301(3) 0.0227(2) -0.0055(2) 0.0076(2) 0.0018(2)
Cl2 0.0227(3) 0.0295(3) 0.0202(2) 0.0014(2) 0.0051(2) -0.0004(2)
P1 0.0146(3) 0.0146(2) 0.0203(3) -0.00190(19) 0.0054(2) -0.00105(18)
C1 0.0189(10) 0.0161(9) 0.0229(10) -0.0018(8) 0.0068(8) -0.0008(7)
C2 0.0257(11) 0.0160(10) 0.0259(11) -0.0030(8) 0.0072(9) -0.0031(8)
C3 0.0333(13) 0.0219(11) 0.0247(11) -0.0059(9) 0.0049(10) -0.0008(9)
C4 0.0385(15) 0.0306(13) 0.0270(12) -0.0081(10) 0.0110(11) 0.0066(10)
C5 0.0300(13) 0.0392(14) 0.0330(13) -0.0076(11) 0.0165(11) -0.0002(10)
C6 0.0209(11) 0.0297(12) 0.0318(12) -0.0085(9) 0.0115(9) -0.0017(9)
C7 0.0182(10) 0.0179(10) 0.0268(11) -0.0057(8) 0.0076(8) -0.0042(8)
C8 0.0352(14) 0.0225(11) 0.0319(12) 0.0007(9) 0.0070(10) -0.0091(10)
C9 0.0423(16) 0.0234(12) 0.0413(14) -0.0014(10) 0.0193(12) -0.0096(11)
C10 0.0562(19) 0.0215(12) 0.0650(19) -0.0098(12) 0.0376(16) -0.0146(12)
C11 0.0549(19) 0.0331(14) 0.0509(17) -0.0229(13) 0.0271(15) -0.0246(13)
C12 0.0386(14) 0.0229(11) 0.0366(13) -0.0100(10) 0.0198(11) -0.0079(10)
C13 0.0197(11) 0.0231(11) 0.0234(10) -0.0012(8) 0.0030(8) 0.0036(8)
C14 0.0197(12) 0.0385(14) 0.0293(12) -0.0041(10) 0.0016(9) 0.0019(10)
C15 0.0255(14) 0.0561(18) 0.0382(14) -0.0032(13) 0.0007(11) 0.0143(12)
C16 0.0402(17) 0.061(2) 0.0298(13) 0.0050(13) -0.0025(12) 0.0227(14)
C17 0.0429(17) 0.0507(17) 0.0314(13) 0.0132(12) 0.0103(12) 0.0181(13)
C18 0.0263(12) 0.0350(13) 0.0245(11) 0.0039(10) 0.0061(9) 0.0079(10)
O21 0.0161(8) 0.0148(7) 0.0274(8) 0.0027(6) 0.0039(6) 0.0015(5)
C22 0.0204(11) 0.0184(10) 0.0320(12) 0.0033(9) 0.0055(9) 0.0073(8)
C23 0.0443(17) 0.0172(12) 0.0633(19) 0.0053(12) 0.0105(14) 0.0032(11)
C24 0.0324(15) 0.0450(16) 0.0312(13) 0.0085(11) 0.0006(11) 0.0104(12)
C25 0.0175(10) 0.0167(10) 0.0215(10) -0.0005(8) 0.0052(8) 0.0008(7)
C26 0.0163(11) 0.0210(11) 0.0363(12) 0.0020(9) 0.0075(9) 0.0030(8)
C27 0.0158(11) 0.0258(12) 0.0498(15) 0.0034(11) 0.0117(10) -0.0018(9)
C28 0.0185(11) 0.0188(10) 0.0462(14) 0.0051(10) 0.0112(10) -0.0010(8)
C29 0.0165(10) 0.0186(10) 0.0272(11) 0.0017(8) 0.0070(8) 0.0014(8)
C30 0.0145(10) 0.0165(10) 0.0234(10) 0.0011(8) 0.0058(8) -0.0004(7)
O31 0.0155(9) 0.0302(10) 0.0895(17) 0.0101(10) 0.0157(10) -0.0008(7)
C32A 0.0217(13) 0.0306(14) 0.085(2) 0.0169(15) 0.0152(14) -0.0020(10)
C33A 0.0296(16) 0.074(3) 0.078(3) 0.021(2) 0.0189(17) -0.0121(15)
C34A 0.061(4) 0.047(4) 0.090(5) 0.002(3) 0.031(4) -0.009(3)
C32B 0.0217(13) 0.0306(14) 0.085(2) 0.0169(15) 0.0152(14) -0.0020(10)
C33B 0.0296(16) 0.074(3) 0.078(3) 0.021(2) 0.0189(17) -0.0121(15)
C34B 0.061(4) 0.047(4) 0.090(5) 0.002(3) 0.031(4) -0.009(3)
C35 0.0148(10) 0.0184(10) 0.0222(10) 0.0020(8) 0.0064(8) 0.0004(7)
C36 0.0154(10) 0.0206(10) 0.0302(11) 0.0048(8) 0.0078(9) 0.0019(8)
C37 0.0172(10) 0.0177(10) 0.0247(10) 0.0035(8) 0.0068(8) 0.0021(8)
C38 0.0143(10) 0.0174(10) 0.0275(11) 0.0037(8) 0.0076(8) 0.0013(7)
C39 0.0223(11) 0.0248(11) 0.0303(12) 0.0042(9) 0.0113(9) 0.0022(9)
C40 0.0563(19) 0.0367(15) 0.0326(13) -0.0005(11) 0.0190(13) 0.0103(13)
C41 0.0299(13) 0.0302(13) 0.0341(13) 0.0135(10) 0.0121(10) 0.0024(10)
C42 0.0282(13) 0.0200(11) 0.0456(14) 0.0111(10) 0.0105(11) 0.0021(9)
C43 0.0281(13) 0.0201(11) 0.0401(13) -0.0031(10) 0.0089(10) 0.0000(9)
C44 0.0188(11) 0.0232(11) 0.0281(11) 0.0019(9) 0.0067(9) 0.0011(8)
C45 0.0408(16) 0.0380(15) 0.0277(13) -0.0008(10) 0.0074(11) 0.0021(11)
C51 0.054(3) 0.152(5) 0.057(2) -0.030(3) 0.001(2) 0.042(3)
Cl51 0.0683(8) 0.0981(10) 0.1494(14) 0.0276(9) 0.0285(8) 0.0213(7)
Cl52 0.1063(10) 0.0953(9) 0.0604(6) 0.0105(6) 0.0137(6) 0.0049(7)

loop_
_atom_type_symbol
_atom_type_description
_atom_type_scat_dispersion_real
_atom_type_scat_dispersion_imag
_atom_type_scat_source
C C 0.0033 0.0016 'International Tables Vol C Tables 4.2.6.8 and 6.1.1.4'
H H 0 0 'International Tables Vol C Tables 4.2.6.8 and 6.1.1.4'
O O 0.0106 0.006 'International Tables Vol C Tables 4.2.6.8 and 6.1.1.4'
P P 0.1023 0.0942 'International Tables Vol C Tables 4.2.6.8 and 6.1.1.4'
Cl Cl 0.1484 0.1585 'International Tables Vol C Tables 4.2.6.8 and 6.1.1.4'
Ru Ru -1.2594 0.8363 'International Tables Vol C Tables 4.2.6.8 and 6.1.1.4'

loop_
_geom_angle_atom_site_label_1
_geom_angle_atom_site_label_2
_geom_angle_atom_site_label_3
_geom_angle
C35 Ru1 P1 98.98(6)
C35 Ru1 Cl2 109.10(7)
P1 Ru1 Cl2 91.88(2)
C35 Ru1 Cl1 102.03(7)
P1 Ru1 Cl1 98.79(2)
Cl2 Ru1 Cl1 145.00(2)
C35 Ru1 O21 80.21(7)
P1 Ru1 O21 176.20(4)
Cl2 Ru1 O21 84.91(4)
Cl1 Ru1 O21 85.01(4)
C1 P1 C7 102.11(10)
C1 P1 C13 104.37(10)
C7 P1 C13 105.75(10)
C1 P1 Ru1 112.59(7)
C7 P1 Ru1 111.86(7)
C13 P1 Ru1 118.60(8)
C6 C1 C2 109.33(18)
C6 C1 P1 115.48(15)
C2 C1 P1 113.91(15)
C6 C1 H1 105.8
C2 C1 H1 105.8
P1 C1 H1 105.8
C3 C2 C1 110.84(19)
C3 C2 H2A 109.5
C1 C2 H2A 109.5
C3 C2 H2B 109.5
C1 C2 H2B 109.5
H2A C2 H2B 108.1
C4 C3 C2 111.66(19)
C4 C3 H3A 109.3
C2 C3 H3A 109.3
C4 C3 H3B 109.3
C2 C3 H3B 109.3
H3A C3 H3B 107.9
C3 C4 C5 111.6(2)
C3 C4 H4A 109.3
C5 C4 H4A 109.3
C3 C4 H4B 109.3
C5 C4 H4B 109.3
H4A C4 H4B 108
C4 C5 C6 111.7(2)
C4 C5 H5A 109.3
C6 C5 H5A 109.3
C4 C5 H5B 109.3
C6 C5 H5B 109.3
H5A C5 H5B 107.9
C5 C6 C1 110.5(2)
C5 C6 H6A 109.5
C1 C6 H6A 109.5
C5 C6 H6B 109.5
C1 C6 H6B 109.5
H6A C6 H6B 108.1
C12 C7 C8 110.2(2)
C12 C7 P1 113.20(16)
C8 C7 P1 113.69(15)
C12 C7 H7 106.4
C8 C7 H7 106.4
P1 C7 H7 106.4
C7 C8 C9 110.5(2)
C7 C8 H8A 109.6
C9 C8 H8A 109.6
C7 C8 H8B 109.6
C9 C8 H8B 109.6
H8A C8 H8B 108.1
C10 C9 C8 111.3(2)
C10 C9 H9A 109.4
C8 C9 H9A 109.4
C10 C9 H9B 109.4
C8 C9 H9B 109.4
H9A C9 H9B 108
C11 C10 C9 111.7(2)
C11 C10 H10A 109.3
C9 C10 H10A 109.3
C11 C10 H10B 109.3
C9 C10 H10B 109.3
H10A C10 H10B 107.9
C10 C11 C12 111.9(3)
C10 C11 H11A 109.2
C12 C11 H11A 109.2
C10 C11 H11B 109.2
C12 C11 H11B 109.2
H11A C11 H11B 107.9
C11 C12 C7 109.9(2)
C11 C12 H12A 109.7
C7 C12 H12A 109.7
C11 C12 H12B 109.7
C7 C12 H12B 109.7
H12A C12 H12B 108.2
C14 C13 C18 108.76(19)
C14 C13 P1 116.01(17)
C18 C13 P1 115.17(16)
C14 C13 H13 105.3
C18 C13 H13 105.3
P1 C13 H13 105.3
C15 C14 C13 110.4(2)
C15 C14 H14A 109.6
C13 C14 H14A 109.6
C15 C14 H14B 109.6
C13 C14 H14B 109.6
H14A C14 H14B 108.1
C16 C15 C14 111.4(2)
C16 C15 H15A 109.3
C14 C15 H15A 109.3
C16 C15 H15B 109.3
C14 C15 H15B 109.3
H15A C15 H15B 108
C17 C16 C15 111.1(2)
C17 C16 H16A 109.4
C15 C16 H16A 109.4
C17 C16 H16B 109.4
C15 C16 H16B 109.4
H16A C16 H16B 108
C16 C17 C18 111.8(3)
C16 C17 H17A 109.3
C18 C17 H17A 109.3
C16 C17 H17B 109.3
C18 C17 H17B 109.3
H17A C17 H17B 107.9
C17 C18 C13 110.0(2)
C17 C18 H18A 109.7
C13 C18 H18A 109.7
C17 C18 H18B 109.7
C13 C18 H18B 109.7
H18A C18 H18B 108.2
C25 O21 C22 119.06(17)
C25 O21 Ru1 104.05(12)
C22 O21 Ru1 135.50(13)
O21 C22 C23 105.30(19)
O21 C22 C24 109.69(19)
C23 C22 C24 113.6(2)
O21 C22 H22 109.4
C23 C22 H22 109.4
C24 C22 H22 109.4
C22 C23 H23A 109.5
C22 C23 H23B 109.5
H23A C23 H23B 109.5
C22 C23 H23C 109.5
H23A C23 H23C 109.5
H23B C23 H23C 109.5
C22 C24 H24A 109.5
C22 C24 H24B 109.5
H24A C24 H24B 109.5
C22 C24 H24C 109.5
H24A C24 H24C 109.5
H24B C24 H24C 109.5
O21 C25 C30 114.12(18)
O21 C25 C26 126.96(19)
C30 C25 C26 118.9(2)
C25 C26 C27 119.2(2)
C25 C26 H26 120.4
C27 C26 H26 120.4
O31 C27 C26 113.4(2)
O31 C27 C28 124.3(2)
C26 C27 C28 122.2(2)
C29 C28 C27 117.0(2)
C29 C28 H28 121.5
C27 C28 H28 121.5
C30 C29 C28 120.9(2)
C30 C29 C37 106.89(18)
C28 C29 C37 132.2(2)
C25 C30 C29 121.77(19)
C25 C30 C35 127.76(19)
C29 C30 C35 110.47(18)
C27 O31 C32A 119.7(2)
O31 C32A C34A 114.1(4)
O31 C32A C33A 105.8(3)
C34A C32A C33A 114.8(4)
O31 C32A H32A 107.2
C34A C32A H32A 107.2
C33A C32A H32A 107.2
H34D C34B H34E 109.5
H34D C34B H34F 109.5
H34E C34B H34F 109.5
C30 C35 C36 103.89(17)
C30 C35 Ru1 113.85(15)
C36 C35 Ru1 142.16(16)
C37 C36 C35 110.58(19)
C37 C36 H36 124.7
C35 C36 H36 124.7
C36 C37 C29 108.17(18)
C36 C37 C38 127.7(2)
C29 C37 C38 124.07(19)
C39 C38 C44 120.6(2)
C39 C38 C37 119.1(2)
C44 C38 C37 120.3(2)
C41 C39 C38 119.0(2)
C41 C39 C40 120.1(2)
C38 C39 C40 121.0(2)
C39 C40 H40A 109.5
C39 C40 H40B 109.5
H40A C40 H40B 109.5
C39 C40 H40C 109.5
H40A C40 H40C 109.5
H40B C40 H40C 109.5
C42 C41 C39 120.4(2)
C42 C41 H41 119.8
C39 C41 H41 119.8
C43 C42 C41 120.5(2)
C43 C42 H42 119.8
C41 C42 H42 119.8
C42 C43 C44 120.6(2)
C42 C43 H43 119.7
C44 C43 H43 119.7
C43 C44 C38 118.9(2)
C43 C44 C45 120.3(2)
C38 C44 C45 120.7(2)
C44 C45 H45A 109.5
C44 C45 H45B 109.5
H45A C45 H45B 109.5
C44 C45 H45C 109.5
H45A C45 H45C 109.5
H45B C45 H45C 109.5
Cl51 C51 Cl52 112.5(2)
Cl51 C51 H51A 109.1
Cl52 C51 H51A 109.1
Cl51 C51 H51B 109.1
Cl52 C51 H51B 109.1
H51A C51 H51B 107.8

loop_
_geom_bond_atom_site_label_1
_geom_bond_atom_site_label_2
_geom_bond_distance
Ru1 C35 1.854(2)
Ru1 P1 2.2596(6)
Ru1 Cl2 2.3077(6)
Ru1 Cl1 2.3136(6)
Ru1 O21 2.4893(16)
P1 C1 1.859(2)
P1 C7 1.861(2)
P1 C13 1.873(2)
C1 C6 1.540(3)
C1 C2 1.541(3)
C1 H1 1
C2 C3 1.533(3)
C2 H2A 0.99
C2 H2B 0.99
C3 C4 1.523(4)
C3 H3A 0.99
C3 H3B 0.99
C4 C5 1.527(4)
C4 H4A 0.99
C4 H4B 0.99
C5 C6 1.530(3)
C5 H5A 0.99
C5 H5B 0.99
C6 H6A 0.99
C6 H6B 0.99
C7 C12 1.530(3)
C7 C8 1.535(3)
C7 H7 1
C8 C9 1.539(3)
C8 H8A 0.99
C8 H8B 0.99
C9 C10 1.523(4)
C9 H9A 0.99
C9 H9B 0.99
C10 C11 1.519(5)
C10 H10A 0.99
C10 H10B 0.99
C11 C12 1.529(3)
C11 H11A 0.99
C11 H11B 0.99
C12 H12A 0.99
C12 H12B 0.99
C13 C14 1.542(3)
C13 C18 1.544(3)
C13 H13 1
C14 C15 1.532(4)
C14 H14A 0.99
C14 H14B 0.99
C15 C16 1.523(4)
C15 H15A 0.99
C15 H15B 0.99
C16 C17 1.521(5)
C16 H16A 0.99
C16 H16B 0.99
C17 C18 1.537(3)
C17 H17A 0.99
C17 H17B 0.99
C18 H18A 0.99
C18 H18B 0.99
O21 C25 1.367(3)
O21 C22 1.465(3)
C22 C23 1.507(4)
C22 C24 1.520(4)
C22 H22 1
C23 H23A 0.98
C23 H23B 0.98
C23 H23C 0.98
C24 H24A 0.98
C24 H24B 0.98
C24 H24C 0.98
C25 C30 1.384(3)
C25 C26 1.394(3)
C26 C27 1.402(3)
C26 H26 0.95
C27 O31 1.366(3)
C27 C28 1.410(3)
C28 C29 1.393(3)
C28 H28 0.95
C29 C30 1.390(3)
C29 C37 1.485(3)
C30 C35 1.462(3)
O31 C32A 1.428(3)
C32A C34A 1.431(7)
C32A C33A 1.512(4)
C32A H32A 1
C33A H33A 0.98
C33A H33B 0.98
C33A H33C 0.98
C34A H34A 0.98
C34A H34B 0.98
C34A H34C 0.98
C34B H34D 0.98
C34B H34E 0.98
C34B H34F 0.98
C35 C36 1.476(3)
C36 C37 1.361(3)
C36 H36 0.95
C37 C38 1.496(3)
C38 C39 1.401(3)
C38 C44 1.402(3)
C39 C41 1.400(3)
C39 C40 1.509(4)
C40 H40A 0.98
C40 H40B 0.98
C40 H40C 0.98
C41 C42 1.385(4)
C41 H41 0.95
C42 C43 1.377(4)
C42 H42 0.95
C43 C44 1.400(3)
C43 H43 0.95
C44 C45 1.511(4)
C45 H45A 0.98
C45 H45B 0.98
C45 H45C 0.98
C51 Cl51 1.747(6)
C51 Cl52 1.750(6)
C51 H51A 0.99
C51 H51B 0.99

loop_
_geom_torsion_atom_site_label_1
_geom_torsion_atom_site_label_2
_geom_torsion_atom_site_label_3
_geom_torsion_atom_site_label_4
_geom_torsion
C35 Ru1 P1 C1 -74.29(10)
Cl2 Ru1 P1 C1 35.38(8)
Cl1 Ru1 P1 C1 -178.06(8)
C35 Ru1 P1 C7 171.40(10)
Cl2 Ru1 P1 C7 -78.93(8)
Cl1 Ru1 P1 C7 67.63(8)
C35 Ru1 P1 C13 47.91(11)
Cl2 Ru1 P1 C13 157.59(8)
Cl1 Ru1 P1 C13 -55.86(9)
C7 P1 C1 C6 -56.28(18)
C13 P1 C1 C6 53.69(19)
Ru1 P1 C1 C6 -176.39(14)
C7 P1 C1 C2 175.95(16)
C13 P1 C1 C2 -74.08(18)
Ru1 P1 C1 C2 55.84(17)
C6 C1 C2 C3 58.0(2)
P1 C1 C2 C3 -171.11(16)
C1 C2 C3 C4 -56.0(3)
C2 C3 C4 C5 53.6(3)
C3 C4 C5 C6 -54.1(3)
C4 C5 C6 C1 56.8(3)
C2 C1 C6 C5 -58.3(3)
P1 C1 C6 C5 171.64(17)
C1 P1 C7 C12 177.58(18)
C13 P1 C7 C12 68.66(19)
Ru1 P1 C7 C12 -61.80(19)
C1 P1 C7 C8 -55.63(19)
C13 P1 C7 C8 -164.55(17)
Ru1 P1 C7 C8 64.98(18)
C12 C7 C8 C9 -58.2(3)
P1 C7 C8 C9 173.43(17)
C7 C8 C9 C10 55.6(3)
C8 C9 C10 C11 -53.7(3)
C9 C10 C11 C12 54.5(3)
C10 C11 C12 C7 -56.7(3)
C8 C7 C12 C11 58.4(3)
P1 C7 C12 C11 -173.0(2)
C1 P1 C13 C14 -81.05(18)
C7 P1 C13 C14 26.25(19)
Ru1 P1 C13 C14 152.71(14)
C1 P1 C13 C18 150.30(17)
C7 P1 C13 C18 -102.41(18)
Ru1 P1 C13 C18 24.1(2)
C18 C13 C14 C15 -59.4(3)
P1 C13 C14 C15 168.91(18)
C13 C14 C15 C16 57.7(3)
C14 C15 C16 C17 -54.7(4)
C15 C16 C17 C18 54.7(3)
C16 C17 C18 C13 -57.3(3)
C14 C13 C18 C17 59.0(3)
P1 C13 C18 C17 -168.88(19)
C35 Ru1 O21 C25 0.10(13)
Cl2 Ru1 O21 C25 -110.32(12)
Cl1 Ru1 O21 C25 103.24(12)
C35 Ru1 O21 C22 165.8(2)
Cl2 Ru1 O21 C22 55.38(18)
Cl1 Ru1 O21 C22 -91.06(19)
C25 O21 C22 C23 -165.0(2)
Ru1 O21 C22 C23 30.9(3)
C25 O21 C22 C24 72.4(3)
Ru1 O21 C22 C24 -91.7(2)
C22 O21 C25 C30 -169.39(19)
Ru1 O21 C25 C30 -0.8(2)
C22 O21 C25 C26 12.4(3)
Ru1 O21 C25 C26 -179.0(2)
O21 C25 C26 C27 177.7(2)
C30 C25 C26 C27 -0.4(3)
C25 C26 C27 O31 -177.2(2)
C25 C26 C27 C28 0.3(4)
O31 C27 C28 C29 176.7(3)
C26 C27 C28 C29 -0.4(4)
C27 C28 C29 C30 0.8(4)
C27 C28 C29 C37 -178.6(2)
O21 C25 C30 C29 -177.6(2)
C26 C25 C30 C29 0.8(3)
O21 C25 C30 C35 1.6(3)
C26 C25 C30 C35 180.0(2)
C28 C29 C30 C25 -1.0(3)
C37 C29 C30 C25 178.5(2)
C28 C29 C30 C35 179.7(2)
C37 C29 C30 C35 -0.8(2)
C26 C27 O31 C32A -167.5(3)
C28 C27 O31 C32A 15.2(4)
C27 O31 C32A C34A 73.7(5)
C27 O31 C32A C33A -159.2(3)
C25 C30 C35 C36 -178.7(2)
C29 C30 C35 C36 0.5(2)
C25 C30 C35 Ru1 -1.5(3)
C29 C30 C35 Ru1 177.74(15)
P1 Ru1 C35 C30 176.84(14)
Cl2 Ru1 C35 C30 81.69(15)
Cl1 Ru1 C35 C30 -82.09(15)
O21 Ru1 C35 C30 0.61(15)
P1 Ru1 C35 C36 -7.6(3)
Cl2 Ru1 C35 C36 -102.7(3)
Cl1 Ru1 C35 C36 93.5(3)
O21 Ru1 C35 C36 176.2(3)
C30 C35 C36 C37 0.0(2)
Ru1 C35 C36 C37 -175.8(2)
C35 C36 C37 C29 -0.5(3)
C35 C36 C37 C38 177.6(2)
C30 C29 C37 C36 0.8(3)
C28 C29 C37 C36 -179.8(3)
C30 C29 C37 C38 -177.4(2)
C28 C29 C37 C38 2.0(4)
C36 C37 C38 C39 -93.1(3)
C29 C37 C38 C39 84.7(3)
C36 C37 C38 C44 88.0(3)
C29 C37 C38 C44 -94.2(3)
C44 C38 C39 C41 -0.5(3)
C37 C38 C39 C41 -179.5(2)
C44 C38 C39 C40 179.6(2)
C37 C38 C39 C40 0.7(3)
C38 C39 C41 C42 -0.7(4)
C40 C39 C41 C42 179.2(2)
C39 C41 C42 C43 1.2(4)
C41 C42 C43 C44 -0.6(4)
C42 C43 C44 C38 -0.6(4)
C42 C43 C44 C45 178.3(2)
C39 C38 C44 C43 1.1(3)
C37 C38 C44 C43 -179.9(2)
C39 C38 C44 C45 -177.7(2)
C37 C38 C44 C45 1.2(3)
